data_7015848
loop_
_publ_author_name
'La Deda, Massimo'
'Crispini, Alessandra'
'Aiello, Iolinda'
'Ghedini, Mauro'
'Amati, Mario'
'Belviso, Sandra'
'Lelj, Francesco'

_publ_section_title
;
 Cyclometalated Pt(iv) trans-diiodo adducts: experimental and
 computational studies within an homologous series of compounds.
;
_journal_issue 19
_journal_name_full 'Dalton transactions (Cambridge, England : 2003)'
_journal_page_first 5259
_journal_page_last 5270
_journal_paper_doi 10.1039/c1dt10160a
_journal_volume 40
_journal_year 2011
_chemical_formula_moiety 'C26 H25 Cl3 I2 N2 O4 Pt'
_chemical_formula_sum 'C26 H25 Cl3 I2 N2 O4 Pt'
_chemical_formula_weight 984.72
_space_group_IT_number 2
_symmetry_cell_setting triclinic
_symmetry_space_group_name_Hall '-P 1'
_symmetry_space_group_name_H-M 'P -1'
_atom_sites_solution_hydrogens geom
_atom_sites_solution_primary direct
_atom_sites_solution_secondary difmap
_audit_creation_method SHELXL-97
_cell_angle_alpha 95.345(8)
_cell_angle_beta 105.473(8)
_cell_angle_gamma 93.856(8)
_cell_formula_units_Z 2
_cell_length_a 10.2009(14)
_cell_length_b 11.3210(15)
_cell_length_c 14.245(2)
_cell_measurement_reflns_used 4813
_cell_measurement_temperature 298(2)
_cell_measurement_theta_max 23.29
_cell_measurement_theta_min 2.48
_cell_volume 1571.3(4)
_computing_cell_refinement 'Bruker SMART'
_computing_data_collection 'Bruker SMART'
_computing_data_reduction 'Bruker SAINT'
_computing_molecular_graphics 'Bruker SHELXTL'
_computing_publication_material 'Bruker SHELXTL'
_computing_structure_refinement 'Bruker SHELXTL'
_computing_structure_solution 'Bruker SHELXTL'
_diffrn_ambient_temperature 298(2)
_diffrn_measured_fraction_theta_full 0.949
_diffrn_measured_fraction_theta_max 0.949
_diffrn_measurement_device_type 'CCD area detector'
_diffrn_measurement_method 'phi and omega scans'
_diffrn_radiation_monochromator graphite
_diffrn_radiation_source 'sealed tube'
_diffrn_radiation_type MoK\a
_diffrn_radiation_wavelength 0.71073
_diffrn_reflns_av_R_equivalents 0.0669
_diffrn_reflns_av_sigmaI/netI 0.0857
_diffrn_reflns_limit_h_max 11
_diffrn_reflns_limit_h_min -12
_diffrn_reflns_limit_k_max 13
_diffrn_reflns_limit_k_min -13
_diffrn_reflns_limit_l_max 17
_diffrn_reflns_limit_l_min 0
_diffrn_reflns_number 24931
_diffrn_reflns_theta_full 25.89
_diffrn_reflns_theta_max 25.89
_diffrn_reflns_theta_min 1.49
_exptl_absorpt_coefficient_mu 6.718
_exptl_absorpt_correction_T_max 0.8765
_exptl_absorpt_correction_T_min 0.6778
_exptl_absorpt_correction_type sphere
_exptl_absorpt_process_details SADABS
_exptl_crystal_colour red
_exptl_crystal_density_diffrn 2.081
_exptl_crystal_density_method 'not measured'
_exptl_crystal_description plate
_exptl_crystal_F_000 924
_exptl_crystal_size_max 0.18
_exptl_crystal_size_mid 0.14
_exptl_crystal_size_min 0.08
_refine_diff_density_max 1.744
_refine_diff_density_min -1.835
_refine_diff_density_rms 0.205
_refine_ls_extinction_method none
_refine_ls_goodness_of_fit_ref 1.083
_refine_ls_hydrogen_treatment constr
_refine_ls_matrix_type full
_refine_ls_number_parameters 355
_refine_ls_number_reflns 5804
_refine_ls_number_restraints 0
_refine_ls_restrained_S_all 1.083
_refine_ls_R_factor_all 0.1414
_refine_ls_R_factor_gt 0.0617
_refine_ls_shift/su_max 0.004
_refine_ls_shift/su_mean 0.000
_refine_ls_structure_factor_coef Fsqd
_refine_ls_weighting_details 'calc w=1/[\s^2^(Fo^2^)+(0.0979P)^2^+0.0000P] where P=(Fo^2^+2Fc^2^)/3'
_refine_ls_weighting_scheme calc
_refine_ls_wR_factor_gt 0.1662
_refine_ls_wR_factor_ref 0.2003
_reflns_number_gt 2847
_reflns_number_total 5804
_reflns_threshold_expression >2sigma(I)
_cod_data_source_file c1dt10160a.txt
_cod_data_source_block (2a)
_cod_depositor_comments
;
The following automatic conversions were performed:

'_symmetry_cell_setting' tag value 'Triclinc' was replaced with
'triclinic' value as specified in the replacement file
'/home/robertas/cod-tools/perl-scripts/inputs/replacement_values.lst'.

Automatic conversion script
Id: cif_fix_values 3143 2015-03-26 13:38:13Z robertas 
;
_cod_original_sg_symbol_Hall ' P -1 '
_cod_original_sg_symbol_H-M ' P -1 '
_cod_database_code 7015848

loop_
_symmetry_equiv_pos_as_xyz
'x, y, z'
'-x, -y, -z'

loop_
_atom_site_label
_atom_site_type_symbol
_atom_site_fract_x
_atom_site_fract_y
_atom_site_fract_z
_atom_site_U_iso_or_equiv
_atom_site_adp_type
_atom_site_occupancy
_atom_site_symmetry_multiplicity
_atom_site_calc_flag
_atom_site_refinement_flags
_atom_site_disorder_assembly
_atom_site_disorder_group
Pt Pt 0.88822(6) 0.44710(5) 0.23918(4) 0.0495(2) Uani 1 1 d . . .
I1 I 0.82104(13) 0.28809(10) 0.34668(8) 0.0690(4) Uani 1 1 d . . .
I2 I 0.95992(11) 0.60375(11) 0.13042(9) 0.0695(4) Uani 1 1 d . . .
O1 O 0.3913(14) 0.7401(9) 0.3012(10) 0.093(4) Uani 1 1 d . . .
O2 O 0.4011(10) 0.4171(8) 0.0714(7) 0.054(3) Uani 1 1 d . . .
O3 O 0.9676(10) 0.3116(9) 0.1587(7) 0.062(3) Uani 1 1 d . . .
O4 O 1.0722(10) 0.4879(10) 0.3387(8) 0.073(3) Uani 1 1 d . . .
N1 N 0.6808(11) 0.4296(8) 0.1485(8) 0.035(3) Uani 1 1 d . . .
N2 N 0.4101(13) 0.1066(10) -0.1709(9) 0.056(3) Uani 1 1 d . . .
C1 C 0.8157(15) 0.5745(12) 0.3173(10) 0.047(4) Uani 1 1 d . . .
C2 C 0.8891(16) 0.6482(14) 0.3996(11) 0.060(4) Uani 1 1 d . . .
H2A H 0.9824 0.6451 0.4259 0.072 Uiso 1 1 calc R . .
C3 C 0.817(2) 0.7272(15) 0.4409(14) 0.083(6) Uani 1 1 d . . .
H3A H 0.8623 0.7752 0.4986 0.100 Uiso 1 1 calc R . .
C4 C 0.6790(19) 0.7377(14) 0.3997(12) 0.067(5) Uani 1 1 d . . .
H4A H 0.6354 0.7951 0.4277 0.080 Uiso 1 1 calc R . .
C5 C 0.6062(18) 0.6624(12) 0.3167(11) 0.052(4) Uani 1 1 d . . .
C6 C 0.6773(16) 0.5795(12) 0.2766(10) 0.052(4) Uani 1 1 d . . .
C7 C 0.4578(16) 0.6712(15) 0.2735(14) 0.062(5) Uani 1 1 d . . .
C8 C 0.3964(16) 0.5806(14) 0.1912(11) 0.057(4) Uani 1 1 d . . .
H8A H 0.3030 0.5783 0.1623 0.069 Uiso 1 1 calc R . .
C9 C 0.4686(14) 0.4966(12) 0.1527(10) 0.041(3) Uani 1 1 d . . .
C10 C 0.6112(14) 0.5008(12) 0.1908(10) 0.045(4) Uani 1 1 d . . .
C11 C 0.4789(14) 0.3440(12) 0.0314(11) 0.049(4) Uani 1 1 d . . .
C12 C 0.4058(14) 0.2620(13) -0.0459(9) 0.049(4) Uani 1 1 d . . .
H12A H 0.3111 0.2594 -0.0674 0.059 Uiso 1 1 calc R . .
C13 C 0.4739(15) 0.1851(12) -0.0903(9) 0.042(3) Uani 1 1 d . . .
C14 C 0.6211(15) 0.1933(12) -0.0577(11) 0.052(4) Uani 1 1 d . . .
H14A H 0.6684 0.1457 -0.0915 0.063 Uiso 1 1 calc R . .
C15 C 0.6910(14) 0.2694(12) 0.0215(11) 0.051(4) Uani 1 1 d . . .
H15A H 0.7855 0.2698 0.0433 0.061 Uiso 1 1 calc R . .
C16 C 0.6231(14) 0.3501(13) 0.0734(10) 0.045(4) Uani 1 1 d . . .
C17 C 0.2585(16) 0.0958(15) -0.2066(12) 0.073(5) Uani 1 1 d . . .
H17A H 0.2275 0.1750 -0.2066 0.087 Uiso 1 1 calc R . .
H17B H 0.2304 0.0578 -0.2736 0.087 Uiso 1 1 calc R . .
C18 C 0.1935(15) 0.0275(13) -0.1470(11) 0.060(5) Uani 1 1 d . . .
H18A H 0.0961 0.0235 -0.1728 0.090 Uiso 1 1 calc R . .
H18B H 0.2197 0.0655 -0.0807 0.090 Uiso 1 1 calc R . .
H18C H 0.2219 -0.0517 -0.1481 0.090 Uiso 1 1 calc R . .
C19 C 0.4760(17) 0.0202(14) -0.2209(12) 0.067(5) Uani 1 1 d . . .
H19A H 0.5597 0.0585 -0.2288 0.080 Uiso 1 1 calc R . .
H19B H 0.4162 -0.0072 -0.2856 0.080 Uiso 1 1 calc R . .
C20 C 0.5083(18) -0.0843(15) -0.1651(14) 0.085(6) Uani 1 1 d . . .
H20A H 0.5517 -0.1392 -0.1998 0.128 Uiso 1 1 calc R . .
H20B H 0.4254 -0.1234 -0.1583 0.128 Uiso 1 1 calc R . .
H20C H 0.5687 -0.0577 -0.1013 0.128 Uiso 1 1 calc R . .
C21 C 1.1292(19) 0.1979(17) 0.1096(15) 0.094(7) Uani 1 1 d . . .
H21A H 1.0494 0.1716 0.0565 0.141 Uiso 1 1 calc R . .
H21B H 1.1603 0.1315 0.1438 0.141 Uiso 1 1 calc R . .
H21C H 1.2000 0.2311 0.0842 0.141 Uiso 1 1 calc R . .
C22 C 1.0940(16) 0.2936(15) 0.1808(13) 0.062(5) Uani 1 1 d . . .
C23 C 1.1954(16) 0.3466(14) 0.2624(12) 0.064(5) Uani 1 1 d . . .
H23A H 1.2816 0.3198 0.2716 0.076 Uiso 1 1 calc R . .
C24 C 1.1802(15) 0.4389(14) 0.3340(11) 0.051(4) Uani 1 1 d . . .
C25 C 1.3024(19) 0.4817(19) 0.4192(13) 0.101(7) Uani 1 1 d . . .
H25A H 1.2784 0.5428 0.4612 0.151 Uiso 1 1 calc R . .
H25B H 1.3755 0.5132 0.3953 0.151 Uiso 1 1 calc R . .
H25C H 1.3312 0.4162 0.4555 0.151 Uiso 1 1 calc R . .
C26 C 0.246(3) 0.935(2) 0.3935(16) 0.128(10) Uani 1 1 d . . .
H26A H 0.2550 0.8719 0.3440 0.153 Uiso 1 1 calc R A 1
Cl1 Cl 0.0712(19) 0.9161(18) 0.4112(17) 0.261(8) Uani 0.70 1 d P B 1
Cl2 Cl 0.2669(19) 1.0672(9) 0.3543(10) 0.177(7) Uani 0.70 1 d P B 1
Cl3 Cl 0.345(2) 0.9168(15) 0.4960(9) 0.242(8) Uani 0.70 1 d P B 1
Cl1A Cl 0.122(4) 0.847(4) 0.288(3) 0.224(15) Uiso 0.30 1 d P B 2
Cl2A Cl 0.205(4) 0.937(3) 0.492(3) 0.165(11) Uiso 0.30 1 d P B 2
Cl3A Cl 0.196(6) 1.002(5) 0.307(4) 0.27(3) Uiso 0.30 1 d P B 2

loop_
_atom_site_aniso_label
_atom_site_aniso_U_11
_atom_site_aniso_U_22
_atom_site_aniso_U_33
_atom_site_aniso_U_23
_atom_site_aniso_U_13
_atom_site_aniso_U_12
Pt 0.0479(4) 0.0504(4) 0.0427(4) 0.0019(3) 0.0004(3) 0.0066(3)
I1 0.0859(9) 0.0573(7) 0.0525(7) 0.0096(6) 0.0016(6) -0.0046(6)
I2 0.0536(7) 0.0834(9) 0.0765(8) 0.0299(7) 0.0181(6) 0.0131(6)
O1 0.108(11) 0.039(7) 0.136(12) -0.029(7) 0.053(9) 0.009(7)
O2 0.058(6) 0.051(6) 0.061(7) -0.009(5) 0.033(6) 0.006(5)
O3 0.051(6) 0.075(8) 0.057(7) -0.004(6) 0.009(5) 0.025(6)
O4 0.047(7) 0.082(8) 0.069(8) -0.008(6) -0.019(6) 0.016(6)
N1 0.046(7) 0.019(5) 0.049(7) -0.004(5) 0.034(6) -0.004(5)
N2 0.058(8) 0.043(7) 0.054(8) -0.007(6) -0.003(7) 0.018(6)
C1 0.051(9) 0.047(9) 0.048(9) 0.008(7) 0.021(8) -0.004(7)
C2 0.046(9) 0.074(12) 0.052(10) -0.004(9) 0.006(8) -0.006(8)
C3 0.084(14) 0.067(12) 0.073(13) -0.029(10) -0.009(11) 0.006(11)
C4 0.090(14) 0.058(11) 0.053(11) 0.000(9) 0.015(10) 0.027(10)
C5 0.088(12) 0.030(8) 0.042(9) 0.006(7) 0.028(9) -0.008(8)
C6 0.057(10) 0.045(9) 0.045(9) -0.005(7) 0.004(7) 0.008(7)
C7 0.046(10) 0.059(11) 0.089(14) 0.005(10) 0.031(10) 0.004(8)
C8 0.050(10) 0.066(11) 0.062(11) 0.010(9) 0.024(8) 0.015(8)
C9 0.050(9) 0.034(8) 0.039(8) 0.007(6) 0.016(7) -0.001(7)
C10 0.044(9) 0.051(9) 0.035(8) 0.006(7) 0.006(7) 0.004(7)
C11 0.040(8) 0.038(9) 0.066(11) 0.010(8) 0.009(8) 0.002(7)
C12 0.039(8) 0.070(11) 0.029(8) -0.002(7) -0.004(6) 0.005(8)
C13 0.056(9) 0.044(9) 0.025(7) 0.001(6) 0.012(7) -0.001(7)
C14 0.060(10) 0.042(9) 0.059(10) -0.001(8) 0.022(9) 0.015(8)
C15 0.033(8) 0.049(9) 0.066(11) 0.002(8) 0.008(7) 0.009(7)
C16 0.048(9) 0.049(9) 0.040(9) 0.018(7) 0.011(7) 0.008(7)
C17 0.065(12) 0.074(12) 0.049(11) -0.017(9) -0.028(9) 0.001(10)
C18 0.046(9) 0.060(11) 0.062(11) -0.025(9) 0.002(8) 0.014(8)
C19 0.065(11) 0.061(11) 0.064(11) -0.003(9) 0.003(9) 0.002(9)
C20 0.077(13) 0.057(12) 0.121(17) 0.011(12) 0.026(12) 0.002(10)
C21 0.073(13) 0.106(16) 0.127(19) 0.037(14) 0.057(14) 0.016(12)
C22 0.048(10) 0.065(11) 0.087(13) 0.034(10) 0.028(9) 0.021(9)
C23 0.049(10) 0.061(11) 0.067(11) 0.002(9) -0.004(9) -0.003(8)
C24 0.042(9) 0.059(10) 0.048(10) 0.002(8) 0.009(7) -0.003(8)
C25 0.088(15) 0.128(19) 0.069(13) 0.047(13) -0.018(11) 0.009(13)
C26 0.19(3) 0.16(2) 0.058(14) 0.030(15) 0.039(16) 0.10(2)
Cl1 0.192(16) 0.30(2) 0.33(2) 0.091(18) 0.113(17) -0.004(14)
Cl2 0.35(2) 0.079(7) 0.140(10) 0.013(7) 0.136(12) -0.004(9)
Cl3 0.34(2) 0.275(18) 0.104(9) 0.021(10) 0.018(12) 0.130(16)

loop_
_atom_type_symbol
_atom_type_description
_atom_type_scat_dispersion_real
_atom_type_scat_dispersion_imag
_atom_type_scat_source
C C 0.0033 0.0016 'International Tables Vol C Tables 4.2.6.8 and 6.1.1.4'
H H 0.0000 0.0000 'International Tables Vol C Tables 4.2.6.8 and 6.1.1.4'
N N 0.0061 0.0033 'International Tables Vol C Tables 4.2.6.8 and 6.1.1.4'
O O 0.0106 0.0060 'International Tables Vol C Tables 4.2.6.8 and 6.1.1.4'
I I -0.4742 1.8119 'International Tables Vol C Tables 4.2.6.8 and 6.1.1.4'
Cl Cl 0.1484 0.1585 'International Tables Vol C Tables 4.2.6.8 and 6.1.1.4'
Pt Pt -1.7033 8.3905 'International Tables Vol C Tables 4.2.6.8 and 6.1.1.4'

loop_
_geom_angle_atom_site_label_1
_geom_angle_atom_site_label_2
_geom_angle_atom_site_label_3
_geom_angle
_geom_angle_site_symmetry_1
_geom_angle_site_symmetry_3
_geom_angle_publ_flag
O4 Pt C1 87.5(5) . . ?
O4 Pt N1 169.5(4) . . ?
C1 Pt N1 82.1(5) . . ?
O4 Pt O3 91.6(4) . . ?
C1 Pt O3 179.0(5) . . ?
N1 Pt O3 98.8(4) . . ?
O4 Pt I1 90.4(3) . . ?
C1 Pt I1 89.2(4) . . ?
N1 Pt I1 90.0(3) . . ?
O3 Pt I1 90.4(3) . . ?
O4 Pt I2 89.1(3) . . ?
C1 Pt I2 92.0(4) . . ?
N1 Pt I2 90.7(3) . . ?
O3 Pt I2 88.5(3) . . ?
I1 Pt I2 178.71(4) . . ?
C11 O2 C9 117.3(11) . . ?
C22 O3 Pt 122.7(11) . . ?
C24 O4 Pt 123.9(10) . . ?
C16 N1 C10 123.1(12) . . ?
C16 N1 Pt 128.0(9) . . ?
C10 N1 Pt 108.0(9) . . ?
C13 N2 C19 125.8(12) . . ?
C13 N2 C17 119.0(12) . . ?
C19 N2 C17 114.9(12) . . ?
C2 C1 C6 122.3(14) . . ?
C2 C1 Pt 127.0(12) . . ?
C6 C1 Pt 110.7(10) . . ?
C1 C2 C3 116.5(15) . . ?
C2 C3 C4 122.6(16) . . ?
C3 C4 C5 120.1(16) . . ?
C4 C5 C6 117.6(16) . . ?
C4 C5 C7 120.4(15) . . ?
C6 C5 C7 122.0(14) . . ?
C1 C6 C5 120.8(14) . . ?
C1 C6 C10 118.0(13) . . ?
C5 C6 C10 121.1(14) . . ?
O1 C7 C8 120.8(16) . . ?
O1 C7 C5 126.3(17) . . ?
C8 C7 C5 112.9(13) . . ?
C9 C8 C7 124.4(14) . . ?
O2 C9 C8 119.8(13) . . ?
O2 C9 C10 120.3(12) . . ?
C8 C9 C10 119.7(13) . . ?
N1 C10 C9 119.8(12) . . ?
N1 C10 C6 121.0(13) . . ?
C9 C10 C6 119.2(13) . . ?
O2 C11 C12 114.9(12) . . ?
O2 C11 C16 120.6(13) . . ?
C12 C11 C16 124.4(14) . . ?
C13 C12 C11 119.3(13) . . ?
C12 C13 N2 122.9(13) . . ?
C12 C13 C14 119.3(12) . . ?
N2 C13 C14 117.5(13) . . ?
C15 C14 C13 120.7(13) . . ?
C14 C15 C16 121.9(13) . . ?
N1 C16 C11 119.0(13) . . ?
N1 C16 C15 127.0(13) . . ?
C11 C16 C15 113.9(13) . . ?
C18 C17 N2 112.8(13) . . ?
N2 C19 C20 111.6(15) . . ?
O3 C22 C23 126.6(16) . . ?
O3 C22 C21 113.8(16) . . ?
C23 C22 C21 119.5(15) . . ?
C22 C23 C24 126.4(16) . . ?
O4 C24 C23 128.5(14) . . ?
O4 C24 C25 113.4(15) . . ?
C23 C24 C25 118.0(15) . . ?
Cl3A C26 Cl2A 130(3) . . ?
Cl3A C26 Cl3 154(4) . . ?
Cl2A C26 Cl3 54.9(15) . . ?
Cl3A C26 Cl2 38(2) . . ?
Cl2A C26 Cl2 115.7(19) . . ?
Cl3 C26 Cl2 116(2) . . ?
Cl3A C26 Cl1A 66(2) . . ?
Cl2A C26 Cl1A 114(3) . . ?
Cl3 C26 Cl1A 139(2) . . ?
Cl2 C26 Cl1A 103.8(17) . . ?
Cl3A C26 Cl1 91(3) . . ?
Cl2A C26 Cl1 51.4(16) . . ?
Cl3 C26 Cl1 104.3(16) . . ?
Cl2 C26 Cl1 108.2(14) . . ?
Cl1A C26 Cl1 67.3(17) . . ?
Cl3A Cl1A C26 48(2) . . ?
C26 Cl3A Cl1A 66(3) . . ?

loop_
_geom_bond_atom_site_label_1
_geom_bond_atom_site_label_2
_geom_bond_distance
_geom_bond_site_symmetry_2
_geom_bond_publ_flag
Pt O4 2.022(9) . ?
Pt C1 2.038(14) . ?
Pt N1 2.150(11) . ?
Pt O3 2.158(9) . ?
Pt I1 2.6387(13) . ?
Pt I2 2.6499(13) . ?
O1 C7 1.175(17) . ?
O2 C11 1.372(16) . ?
O2 C9 1.386(15) . ?
O3 C22 1.278(17) . ?
O4 C24 1.281(16) . ?
N1 C16 1.310(16) . ?
N1 C10 1.315(16) . ?
N2 C13 1.366(16) . ?
N2 C19 1.460(18) . ?
N2 C17 1.485(19) . ?
C1 C2 1.376(19) . ?
C1 C6 1.382(19) . ?
C2 C3 1.38(2) . ?
C3 C4 1.39(2) . ?
C4 C5 1.39(2) . ?
C5 C6 1.396(19) . ?
C5 C7 1.49(2) . ?
C6 C10 1.421(18) . ?
C7 C8 1.45(2) . ?
C8 C9 1.400(18) . ?
C9 C10 1.407(18) . ?
C11 C12 1.382(18) . ?
C11 C16 1.426(18) . ?
C12 C13 1.361(18) . ?
C13 C14 1.442(19) . ?
C14 C15 1.354(18) . ?
C15 C16 1.447(19) . ?
C17 C18 1.45(2) . ?
C19 C20 1.49(2) . ?
C21 C22 1.54(2) . ?
C22 C23 1.39(2) . ?
C23 C24 1.44(2) . ?
C24 C25 1.50(2) . ?
C26 Cl3A 1.51(6) . ?
C26 Cl2A 1.57(4) . ?
C26 Cl3 1.57(2) . ?
C26 Cl2 1.67(3) . ?
C26 Cl1A 1.84(4) . ?
C26 Cl1 1.87(3) . ?
Cl1A Cl3A 1.83(6) . ?

loop_
_geom_torsion_atom_site_label_1
_geom_torsion_atom_site_label_2
_geom_torsion_atom_site_label_3
_geom_torsion_atom_site_label_4
_geom_torsion
_geom_torsion_site_symmetry_1
_geom_torsion_site_symmetry_2
_geom_torsion_site_symmetry_3
_geom_torsion_site_symmetry_4
_geom_torsion_publ_flag
O4 Pt O3 C22 -4.9(12) . . . . ?
C1 Pt O3 C22 -34(28) . . . . ?
N1 Pt O3 C22 174.7(12) . . . . ?
I1 Pt O3 C22 -95.3(12) . . . . ?
I2 Pt O3 C22 84.2(12) . . . . ?
C1 Pt O4 C24 -178.2(13) . . . . ?
N1 Pt O4 C24 -175.3(18) . . . . ?
O3 Pt O4 C24 2.3(13) . . . . ?
I1 Pt O4 C24 92.7(13) . . . . ?
I2 Pt O4 C24 -86.1(13) . . . . ?
O4 Pt N1 C16 -176(2) . . . . ?
C1 Pt N1 C16 -173.6(12) . . . . ?
O3 Pt N1 C16 5.9(11) . . . . ?
I1 Pt N1 C16 -84.4(11) . . . . ?
I2 Pt N1 C16 94.5(11) . . . . ?
O4 Pt N1 C10 -7(3) . . . . ?
C1 Pt N1 C10 -4.3(9) . . . . ?
O3 Pt N1 C10 175.2(9) . . . . ?
I1 Pt N1 C10 84.9(8) . . . . ?
I2 Pt N1 C10 -96.2(8) . . . . ?
O4 Pt C1 C2 2.3(13) . . . . ?
N1 Pt C1 C2 -177.2(14) . . . . ?
O3 Pt C1 C2 32(28) . . . . ?
I1 Pt C1 C2 92.7(13) . . . . ?
I2 Pt C1 C2 -86.7(13) . . . . ?
O4 Pt C1 C6 -177.8(11) . . . . ?
N1 Pt C1 C6 2.7(10) . . . . ?
O3 Pt C1 C6 -148(27) . . . . ?
I1 Pt C1 C6 -87.4(10) . . . . ?
I2 Pt C1 C6 93.2(10) . . . . ?
C6 C1 C2 C3 1(2) . . . . ?
Pt C1 C2 C3 -179.2(13) . . . . ?
C1 C2 C3 C4 -3(3) . . . . ?
C2 C3 C4 C5 4(3) . . . . ?
C3 C4 C5 C6 -1(2) . . . . ?
C3 C4 C5 C7 178.6(16) . . . . ?
C2 C1 C6 C5 1(2) . . . . ?
Pt C1 C6 C5 -178.5(11) . . . . ?
C2 C1 C6 C10 179.1(14) . . . . ?
Pt C1 C6 C10 -0.8(17) . . . . ?
C4 C5 C6 C1 -1(2) . . . . ?
C7 C5 C6 C1 179.0(14) . . . . ?
C4 C5 C6 C10 -178.8(14) . . . . ?
C7 C5 C6 C10 1(2) . . . . ?
C4 C5 C7 O1 2(3) . . . . ?
C6 C5 C7 O1 -178.0(18) . . . . ?
C4 C5 C7 C8 -176.1(14) . . . . ?
C6 C5 C7 C8 4(2) . . . . ?
O1 C7 C8 C9 178.9(17) . . . . ?
C5 C7 C8 C9 -3(2) . . . . ?
C11 O2 C9 C8 174.3(13) . . . . ?
C11 O2 C9 C10 0.4(18) . . . . ?
C7 C8 C9 O2 -177.3(14) . . . . ?
C7 C8 C9 C10 -3(2) . . . . ?
C16 N1 C10 C9 -3(2) . . . . ?
Pt N1 C10 C9 -172.5(10) . . . . ?
C16 N1 C10 C6 175.3(13) . . . . ?
Pt N1 C10 C6 5.3(16) . . . . ?
O2 C9 C10 N1 1(2) . . . . ?
C8 C9 C10 N1 -173.4(13) . . . . ?
O2 C9 C10 C6 -177.4(12) . . . . ?
C8 C9 C10 C6 9(2) . . . . ?
C1 C6 C10 N1 -3(2) . . . . ?
C5 C6 C10 N1 174.3(13) . . . . ?
C1 C6 C10 C9 174.5(13) . . . . ?
C5 C6 C10 C9 -8(2) . . . . ?
C9 O2 C11 C12 176.5(12) . . . . ?
C9 O2 C11 C16 0.6(19) . . . . ?
O2 C11 C12 C13 -179.7(13) . . . . ?
C16 C11 C12 C13 -4(2) . . . . ?
C11 C12 C13 N2 -175.8(14) . . . . ?
C11 C12 C13 C14 -2(2) . . . . ?
C19 N2 C13 C12 -178.7(15) . . . . ?
C17 N2 C13 C12 -6(2) . . . . ?
C19 N2 C13 C14 7(2) . . . . ?
C17 N2 C13 C14 -180.0(14) . . . . ?
C12 C13 C14 C15 6(2) . . . . ?
N2 C13 C14 C15 179.8(13) . . . . ?
C13 C14 C15 C16 -4(2) . . . . ?
C10 N1 C16 C11 4(2) . . . . ?
Pt N1 C16 C11 171.4(9) . . . . ?
C10 N1 C16 C15 179.1(14) . . . . ?
Pt N1 C16 C15 -13(2) . . . . ?
O2 C11 C16 N1 -2(2) . . . . ?
C12 C11 C16 N1 -178.0(14) . . . . ?
O2 C11 C16 C15 -178.7(13) . . . . ?
C12 C11 C16 C15 6(2) . . . . ?
C14 C15 C16 N1 -177.7(14) . . . . ?
C14 C15 C16 C11 -2(2) . . . . ?
C13 N2 C17 C18 -76.7(18) . . . . ?
C19 N2 C17 C18 96.7(16) . . . . ?
C13 N2 C19 C20 76(2) . . . . ?
C17 N2 C19 C20 -96.8(16) . . . . ?
Pt O3 C22 C23 7(2) . . . . ?
Pt O3 C22 C21 -176.3(10) . . . . ?
O3 C22 C23 C24 -5(3) . . . . ?
C21 C22 C23 C24 178.2(15) . . . . ?
Pt O4 C24 C23 -1(2) . . . . ?
Pt O4 C24 C25 -177.7(10) . . . . ?
C22 C23 C24 O4 2(3) . . . . ?
C22 C23 C24 C25 178.0(16) . . . . ?
Cl2A C26 Cl1A Cl3A 125(3) . . . . ?
Cl3 C26 Cl1A Cl3A -172(4) . . . . ?
Cl2 C26 Cl1A Cl3A -2(3) . . . . ?
Cl1 C26 Cl1A Cl3A 103(3) . . . . ?
Cl2A C26 Cl3A Cl1A -102(4) . . . . ?
Cl3 C26 Cl3A Cl1A 168(6) . . . . ?
Cl2 C26 Cl3A Cl1A 177(4) . . . . ?
Cl1 C26 Cl3A Cl1A -64(2) . . . . ?
